data_2226392
loop_
_publ_author_name
'Kaabi, Kamel'
'El Glaoui, Meher'
'Jeanneau, Erwann'
'Rzaigui, Mohamed'
'Ben Nasr, Cherif'

_publ_section_title
;
 1-Benzylpiperazine-1,4-diium bis(perchlorate) monohydrate
;
_journal_coeditor_code CV2717
_journal_issue 7
_journal_name_full 'Acta Crystallographica Section E'
_journal_page_first o1722
_journal_paper_doi 10.1107/S1600536810023123
_journal_volume 66
_journal_year 2010
_chemical_formula_iupac 'C11 H18 N2 2+, 2Cl O4 -, H2 O'
_chemical_formula_moiety 'C11 H18 N2 2+, 2(Cl O4 -), H2 O'
_chemical_formula_sum 'C11 H20 Cl2 N2 O9'
_chemical_formula_weight 395.19
_chemical_name_systematic
;
1-Benzylpiperazine-1,4-diium bis(perchlorate) monohydrate
;
_space_group_IT_number 2
_symmetry_cell_setting triclinic
_symmetry_space_group_name_Hall '-P 1'
_symmetry_space_group_name_H-M 'P -1'
_atom_sites_solution_hydrogens geom
_atom_sites_solution_primary direct
_atom_sites_solution_secondary difmap
_cell_angle_alpha 70.184(7)
_cell_angle_beta 83.946(6)
_cell_angle_gamma 70.560(7)
_cell_formula_units_Z 2
_cell_length_a 8.6632(6)
_cell_length_b 10.0197(8)
_cell_length_c 10.8831(7)
_cell_measurement_reflns_used 13879
_cell_measurement_temperature 293
_cell_measurement_theta_max 32.8785
_cell_measurement_theta_min 3.4708
_cell_volume 838.05(12)
_computing_cell_refinement 'CrysAlis Pro (Oxford Diffraction, 2006)'
_computing_data_collection 'CrysAlis Pro (Oxford Diffraction, 2006)'
_computing_data_reduction 'CrysAlis Pro (Oxford Diffraction, 2006)'
_computing_molecular_graphics 'CAMERON (Watkin <i>et al.</i>,  1996)'
_computing_publication_material 'SHELXL97 (Sheldrick, 2008)'
_computing_structure_refinement 'SHELXL97 (Sheldrick, 2008)'
_computing_structure_solution 'SIR97 (Altomare <i>et al.</i>,  1999)'
_diffrn_ambient_temperature 293
_diffrn_detector_area_resol_mean 10.4685
_diffrn_measured_fraction_theta_full 0.996
_diffrn_measured_fraction_theta_max 0.934
_diffrn_measurement_device_type 'Oxford Diffraction Xcalibur Atlas Gemini ultra'
_diffrn_measurement_method \w/2\
_diffrn_radiation_monochromator graphite
_diffrn_radiation_source 'Enhance (Mo) X-ray Source'
_diffrn_radiation_type 'Mo K\a'
_diffrn_radiation_wavelength 0.7107
_diffrn_reflns_av_R_equivalents 0.045
_diffrn_reflns_limit_h_max 13
_diffrn_reflns_limit_h_min -13
_diffrn_reflns_limit_k_max 15
_diffrn_reflns_limit_k_min -15
_diffrn_reflns_limit_l_max 16
_diffrn_reflns_limit_l_min -15
_diffrn_reflns_number 32031
_diffrn_reflns_theta_full 30.974
_diffrn_reflns_theta_max 32.951
_diffrn_reflns_theta_min 3.478
_diffrn_standards_number 0
_exptl_absorpt_coefficient_mu 0.436
_exptl_absorpt_correction_T_max 0.907
_exptl_absorpt_correction_T_min 0.832
_exptl_absorpt_correction_type analytical
_exptl_absorpt_process_details
;
(CrysAlisPro; Oxford Diffraction, 2006)
;
_exptl_crystal_colour colourless
_exptl_crystal_density_diffrn 1.566
_exptl_crystal_density_method 'not measured'
_exptl_crystal_description plate
_exptl_crystal_F_000 412.000
_exptl_crystal_size_max 0.531
_exptl_crystal_size_mid 0.402
_exptl_crystal_size_min 0.247
_refine_diff_density_max 1.043
_refine_diff_density_min -0.876
_refine_ls_extinction_coef 0.062(11)
_refine_ls_extinction_expression Fc^*^=kFc[1+0.001xFc^2^\l^3^/sin(2\q)]^-1/4^
_refine_ls_extinction_method 'SHELXL97 (Sheldrick, 2008)'
_refine_ls_goodness_of_fit_ref 1.118
_refine_ls_hydrogen_treatment constr
_refine_ls_matrix_type full
_refine_ls_number_parameters 255
_refine_ls_number_reflns 5885
_refine_ls_number_restraints 40
_refine_ls_restrained_S_all 1.199
_refine_ls_R_factor_all 0.0909
_refine_ls_R_factor_gt 0.0663
_refine_ls_shift/su_max 0.000
_refine_ls_shift/su_mean 0.000
_refine_ls_structure_factor_coef Fsqd
_refine_ls_weighting_details 'calc w=1/[\s^2^(Fo^2^)+(0.15P)^2^+0.05P] where P=(Fo^2^+2Fc^2^)/3'
_refine_ls_weighting_scheme calc
_refine_ls_wR_factor_gt 0.2166
_refine_ls_wR_factor_ref 0.2396
_reflns_number_gt 3882
_reflns_number_total 5885
_reflns_threshold_expression I>2sigma(I)
_cod_data_source_file cv2717.cif
_cod_data_source_block I
_cod_database_code 2226392
_cod_database_fobs_code 2226392

loop_
_symmetry_equiv_pos_as_xyz
x,y,z
-x,-y,-z

loop_
_atom_site_type_symbol
_atom_site_label
_atom_site_fract_x
_atom_site_fract_y
_atom_site_fract_z
_atom_site_U_iso_or_equiv
_atom_site_adp_type
_atom_site_calc_flag
_atom_site_refinement_flags
_atom_site_occupancy
_atom_site_disorder_assembly
_atom_site_disorder_group
N N16 0.2509(2) 0.3896(2) 0.78548(16) 0.0377(4) Uani d . 1 . .
H H161 0.1556 0.3721 0.7879 0.045 Uiso d R 1 . .
N N19 0.1505(3) 0.7088(2) 0.6477(2) 0.0507(5) Uani d . 1 . .
H H191 0.2431 0.7311 0.6393 0.061 Uiso d R 1 . .
H H192 0.0729 0.7939 0.6086 0.061 Uiso d R 1 . .
C C17 0.2348(3) 0.5002(3) 0.8544(2) 0.0419(4) Uani d . 1 . .
H H171 0.2003 0.4603 0.9431 0.050 Uiso d R 1 . .
H H172 0.3416 0.5114 0.8562 0.050 Uiso d R 1 . .
C C18 0.1106(3) 0.6496(3) 0.7878(2) 0.0490(5) Uani d . 1 . .
H H181 0.1085 0.7216 0.8271 0.059 Uiso d R 1 . .
H H182 0.0026 0.6393 0.7937 0.059 Uiso d R 1 . .
C C20 0.1645(4) 0.5982(3) 0.5795(2) 0.0560(6) Uani d . 1 . .
H H201 0.1960 0.6349 0.4910 0.067 Uiso d R 1 . .
H H202 0.0599 0.5802 0.5822 0.067 Uiso d R 1 . .
C C21 0.2923(4) 0.4523(3) 0.6457(2) 0.0502(6) Uani d . 1 . .
H H211 0.3980 0.4667 0.6411 0.060 Uiso d R 1 . .
H H212 0.3022 0.3805 0.6022 0.060 Uiso d R 1 . .
C C22 0.3782(3) 0.2403(3) 0.8511(3) 0.0480(5) Uani d . 1 . .
H H221 0.3960 0.1769 0.7969 0.058 Uiso d R 1 . .
H H222 0.4798 0.2588 0.8566 0.058 Uiso d R 1 . .
C C23 0.3262(3) 0.1631(2) 0.9849(2) 0.0423(5) Uani d . 1 . .
C C24 0.3844(4) 0.1675(3) 1.0962(3) 0.0563(6) Uani d . 1 . .
H H241 0.4594 0.2183 1.0883 0.068 Uiso d R 1 . .
C C25 0.3348(4) 0.0959(3) 1.2180(3) 0.0658(8) Uani d . 1 . .
H H251 0.3758 0.1010 1.2910 0.079 Uiso d R 1 . .
C C26 0.2275(4) 0.0170(3) 1.2299(3) 0.0629(7) Uani d . 1 . .
H H261 0.1933 -0.0309 1.3131 0.075 Uiso d R 1 . .
C C27 0.1682(4) 0.0116(3) 1.1200(3) 0.0606(7) Uani d . 1 . .
H H271 0.0944 -0.0426 1.1291 0.073 Uiso d R 1 . .
C C28 0.2175(3) 0.0838(3) 0.9975(2) 0.0496(5) Uani d . 1 . .
H H281 0.1822 0.0763 0.9236 0.059 Uiso d R 1 . .
Cl Cl1 0.19840(7) 0.07672(7) 0.62088(5) 0.0459(2) Uani d D 1 . .
O O1A 0.0878(13) 0.0586(10) 0.5438(9) 0.071(2) Uani d PD 0.66(3) A 1
O O2A 0.2349(11) -0.0512(9) 0.7360(6) 0.0630(17) Uani d PD 0.66(3) A 1
O O3A 0.1333(19) 0.2126(12) 0.6492(15) 0.095(4) Uani d PD 0.66(3) A 1
O O4A 0.3513(9) 0.0646(13) 0.5527(11) 0.086(3) Uani d PD 0.66(3) A 1
O O1B 0.122(3) 0.082(3) 0.510(2) 0.101(7) Uani d PD 0.34(3) A 2
O O2B 0.190(4) -0.047(2) 0.724(2) 0.105(6) Uani d PD 0.34(3) A 2
O O3B 0.099(2) 0.2007(17) 0.660(2) 0.064(4) Uani d PD 0.34(3) A 2
O O4B 0.3506(16) 0.098(2) 0.585(2) 0.080(3) Uani d PD 0.34(3) A 2
Cl Cl2 -0.23663(8) 0.44332(8) 0.79535(8) 0.0570(2) Uani d . 1 . .
O O5 -0.2245(5) 0.5724(5) 0.6812(5) 0.1421(15) Uani d U 1 . .
O O6 -0.3698(4) 0.5028(5) 0.8630(4) 0.1273(13) Uani d U 1 . .
O O7 -0.2735(4) 0.3526(4) 0.7389(3) 0.0951(9) Uani d . 1 . .
O O8 -0.0873(3) 0.3889(4) 0.8630(3) 0.0991(10) Uani d . 1 . .
O O9 0.4548(3) -0.2670(3) 0.5678(3) 0.0757(7) Uani d . 1 . .
H H91 0.4625 -0.1874 0.5194 0.114 Uiso d R 1 . .
H H92 0.5408 -0.3200 0.6072 0.114 Uiso d R 1 . .

loop_
_atom_site_aniso_label
_atom_site_aniso_U_11
_atom_site_aniso_U_22
_atom_site_aniso_U_33
_atom_site_aniso_U_12
_atom_site_aniso_U_13
_atom_site_aniso_U_23
N16 0.0336(8) 0.0422(9) 0.0420(9) -0.0174(7) 0.0030(7) -0.0149(7)
N19 0.0463(11) 0.0441(10) 0.0544(11) -0.0149(8) -0.0041(9) -0.0050(8)
C17 0.0433(11) 0.0430(10) 0.0421(10) -0.0128(9) -0.0001(8) -0.0181(9)
C18 0.0464(12) 0.0436(11) 0.0537(12) -0.0111(9) 0.0049(10) -0.0162(10)
C20 0.0661(17) 0.0639(15) 0.0410(11) -0.0303(13) -0.0058(11) -0.0096(10)
C21 0.0606(15) 0.0569(14) 0.0429(11) -0.0285(12) 0.0128(10) -0.0222(10)
C22 0.0369(10) 0.0437(11) 0.0629(14) -0.0112(9) 0.0065(10) -0.0200(10)
C23 0.0362(10) 0.0365(9) 0.0527(11) -0.0076(8) -0.0031(9) -0.0154(8)
C24 0.0560(14) 0.0472(12) 0.0656(15) -0.0145(11) -0.0176(12) -0.0147(11)
C25 0.077(2) 0.0540(15) 0.0563(15) -0.0025(14) -0.0229(14) -0.0163(12)
C26 0.0640(17) 0.0517(14) 0.0544(14) -0.0049(12) 0.0031(12) -0.0081(11)
C27 0.0546(15) 0.0554(14) 0.0694(17) -0.0229(12) 0.0045(13) -0.0132(13)
C28 0.0476(12) 0.0539(13) 0.0515(12) -0.0201(10) -0.0020(10) -0.0177(10)
Cl1 0.0433(3) 0.0519(3) 0.0484(3) -0.0204(2) -0.0019(2) -0.0177(2)
O1A 0.079(4) 0.062(3) 0.078(3) -0.032(3) -0.033(3) -0.010(3)
O2A 0.073(4) 0.065(3) 0.044(2) -0.030(2) -0.007(2) 0.0004(17)
O3A 0.123(8) 0.077(4) 0.112(6) -0.038(4) -0.016(5) -0.050(4)
O4A 0.074(3) 0.085(5) 0.088(5) -0.039(3) 0.015(3) -0.005(3)
O1B 0.088(10) 0.134(16) 0.104(11) -0.017(9) -0.025(9) -0.078(10)
O2B 0.130(15) 0.093(10) 0.125(12) -0.088(11) 0.070(9) -0.047(8)
O3B 0.060(6) 0.054(5) 0.071(6) 0.003(5) -0.005(4) -0.029(5)
O4B 0.060(5) 0.094(7) 0.116(9) -0.047(5) 0.029(5) -0.057(7)
Cl2 0.0410(3) 0.0587(4) 0.0838(5) -0.0185(3) -0.0003(3) -0.0358(3)
O5 0.122(3) 0.127(3) 0.160(3) -0.076(2) -0.022(2) 0.018(2)
O6 0.0690(18) 0.192(3) 0.159(3) -0.029(2) 0.0164(18) -0.120(3)
O7 0.111(2) 0.112(2) 0.1031(19) -0.0633(19) 0.0164(17) -0.0613(18)
O8 0.0527(14) 0.133(3) 0.103(2) -0.0300(15) -0.0070(13) -0.0256(19)
O9 0.0635(14) 0.0607(12) 0.1013(17) -0.0305(11) 0.0107(12) -0.0167(12)

loop_
_atom_type_symbol
_atom_type_scat_dispersion_real
_atom_type_scat_dispersion_imag
_atom_type_scat_source
C 0.0033 0.0016 'International Tables Vol C 4.2.6.8 and 6.1.1.4'
H 0.0000 0.0000 'International Tables Vol C 4.2.6.8 and 6.1.1.4'
Cl 0.1484 0.1585 'International Tables Vol C 4.2.6.8 and 6.1.1.4'
N 0.0061 0.0033 'International Tables Vol C 4.2.6.8 and 6.1.1.4'
O 0.0106 0.0060 'International Tables Vol C 4.2.6.8 and 6.1.1.4'

loop_
_geom_angle_atom_site_label_1
_geom_angle_atom_site_label_2
_geom_angle_atom_site_label_3
_geom_angle_site_symmetry_1
_geom_angle_site_symmetry_3
_geom_angle
_geom_angle_publ_flag
C21 N16 C17 . . 109.70(17) ?
C21 N16 C22 . . 110.81(18) ?
C17 N16 C22 . . 111.48(17) ?
C21 N16 H161 . . 107.9 ?
C17 N16 H161 . . 109.9 ?
C22 N16 H161 . . 107.0 ?
C18 N19 C20 . . 110.79(19) ?
C18 N19 H191 . . 110.7 ?
C20 N19 H191 . . 110.0 ?
C18 N19 H192 . . 110.1 ?
C20 N19 H192 . . 109.1 ?
H191 N19 H192 . . 106.1 ?
N16 C17 C18 . . 111.57(19) ?
N16 C17 H171 . . 108.2 ?
C18 C17 H171 . . 109.2 ?
N16 C17 H172 . . 108.2 ?
C18 C17 H172 . . 110.4 ?
H171 C17 H172 . . 109.2 ?
N19 C18 C17 . . 111.1(2) ?
N19 C18 H181 . . 107.3 ?
C17 C18 H181 . . 111.0 ?
N19 C18 H182 . . 108.7 ?
C17 C18 H182 . . 109.9 ?
H181 C18 H182 . . 108.7 ?
N19 C20 C21 . . 110.0(2) ?
N19 C20 H201 . . 110.1 ?
C21 C20 H201 . . 108.4 ?
N19 C20 H202 . . 110.0 ?
C21 C20 H202 . . 108.6 ?
H201 C20 H202 . . 109.7 ?
N16 C21 C20 . . 111.0(2) ?
N16 C21 H211 . . 109.0 ?
C20 C21 H211 . . 110.0 ?
N16 C21 H212 . . 109.1 ?
C20 C21 H212 . . 110.5 ?
H211 C21 H212 . . 107.1 ?
C23 C22 N16 . . 111.90(18) ?
C23 C22 H221 . . 109.6 ?
N16 C22 H221 . . 108.8 ?
C23 C22 H222 . . 110.1 ?
N16 C22 H222 . . 108.0 ?
H221 C22 H222 . . 108.4 ?
C24 C23 C28 . . 118.9(2) ?
C24 C23 C22 . . 121.7(2) ?
C28 C23 C22 . . 119.3(2) ?
C25 C24 C23 . . 120.8(3) ?
C25 C24 H241 . . 120.0 ?
C23 C24 H241 . . 119.2 ?
C24 C25 C26 . . 120.0(3) ?
C24 C25 H251 . . 118.8 ?
C26 C25 H251 . . 121.1 ?
C27 C26 C25 . . 119.9(3) ?
C27 C26 H261 . . 120.3 ?
C25 C26 H261 . . 119.7 ?
C26 C27 C28 . . 120.1(3) ?
C26 C27 H271 . . 119.3 ?
C28 C27 H271 . . 120.5 ?
C27 C28 C23 . . 120.2(2) ?
C27 C28 H281 . . 120.4 ?
C23 C28 H281 . . 119.4 ?
O2B Cl1 O4B . . 119.3(15) ?
O2B Cl1 O1B . . 109.0(11) ?
O4B Cl1 O1B . . 109.0(12) ?
O3A Cl1 O2A . . 112.5(8) ?
O2B Cl1 O3B . . 104.2(14) ?
O4B Cl1 O3B . . 107.6(11) ?
O1B Cl1 O3B . . 107.0(13) ?
O3A Cl1 O1A . . 111.9(7) ?
O2A Cl1 O1A . . 107.1(4) ?
O3A Cl1 O4A . . 112.7(6) ?
O2A Cl1 O4A . . 104.5(5) ?
O1A Cl1 O4A . . 107.8(6) ?
O6 Cl2 O7 . . 109.7(2) ?
O6 Cl2 O8 . . 114.0(2) ?
O7 Cl2 O8 . . 118.4(2) ?
O6 Cl2 O5 . . 104.5(3) ?
O7 Cl2 O5 . . 103.1(2) ?
O8 Cl2 O5 . . 105.4(2) ?
H91 O9 H92 . . 111.3 ?

loop_
_geom_bond_atom_site_label_1
_geom_bond_atom_site_label_2
_geom_bond_site_symmetry_2
_geom_bond_distance
_geom_bond_publ_flag
N16 C21 . 1.491(3) ?
N16 C17 . 1.499(3) ?
N16 C22 . 1.519(3) ?
N16 H161 . 0.8954 ?
N19 C18 . 1.486(3) ?
N19 C20 . 1.498(4) ?
N19 H191 . 0.8898 ?
N19 H192 . 0.8904 ?
C17 C18 . 1.510(3) ?
C17 H171 . 0.9685 ?
C17 H172 . 0.9713 ?
C18 H181 . 0.9500 ?
C18 H182 . 0.9681 ?
C20 C21 . 1.503(4) ?
C20 H201 . 0.9532 ?
C20 H202 . 0.9768 ?
C21 H211 . 0.9671 ?
C21 H212 . 0.9645 ?
C22 C23 . 1.500(3) ?
C22 H221 . 0.9721 ?
C22 H222 . 0.9695 ?
C23 C24 . 1.380(3) ?
C23 C28 . 1.390(3) ?
C24 C25 . 1.377(4) ?
C24 H241 . 0.9313 ?
C25 C26 . 1.379(5) ?
C25 H251 . 0.9269 ?
C26 C27 . 1.374(5) ?
C26 H261 . 0.9388 ?
C27 C28 . 1.384(4) ?
C27 H271 . 0.9459 ?
C28 H281 . 0.9242 ?
Cl1 O2B . 1.382(12) ?
Cl1 O4B . 1.398(11) ?
Cl1 O1B . 1.409(12) ?
Cl1 O3A . 1.416(8) ?
Cl1 O2A . 1.427(5) ?
Cl1 O3B . 1.430(10) ?
Cl1 O1A . 1.430(6) ?
Cl1 O4A . 1.437(7) ?
Cl2 O6 . 1.374(3) ?
Cl2 O7 . 1.386(3) ?
Cl2 O8 . 1.405(3) ?
Cl2 O5 . 1.484(4) ?
O9 H91 . 0.8131 ?
O9 H92 . 0.8189 ?

loop_
_geom_hbond_atom_site_label_D
_geom_hbond_atom_site_label_H
_geom_hbond_atom_site_label_A
_geom_hbond_site_symmetry_A
_geom_hbond_distance_DH
_geom_hbond_distance_HA
_geom_hbond_distance_DA
_geom_hbond_angle_DHA
O9 H91 O4A 2_656 0.81 2.27 2.942(11) 141
O9 H92 O5 1_645 0.82 2.06 2.869(6) 170
N16 H161 O8 . 0.90 2.15 2.964(3) 151
N19 H191 O9 1_565 0.89 1.92 2.750(4) 155
N19 H192 O1A 2_566 0.89 2.08 2.907(10) 154
C17 H172 O6 1_655 0.97 2.48 3.446(5) 172
C20 H201 O7 2_566 0.95 2.49 3.406(4) 160
C21 H212 O3A . 0.96 2.48 3.130(15) 125
